data_4066745
loop_
_publ_author_name
'Tsurugi, Hayato'
'Fujita, Shingo'
'Choi, Gyeongshin'
'Yamagata, Tsuneaki'
'Ito, Syoji'
'Miyasaka, Hiroshi'
'Mashima, Kazushi'

_publ_section_title
;
 Carboxylate Ligand-Induced Intramolecular C&#x2212;H Bond Activation of
 Iridium Complexes withN-Phenylperimidine-Based Carbene Ligands
;
_journal_issue 18
_journal_name_full Organometallics
_journal_page_first 4120
_journal_paper_doi 10.1021/om100604u
_journal_volume 29
_journal_year 2010
_chemical_formula_moiety 'C36 H26 Ir N3 O2'
_chemical_formula_sum 'C36 H26 Ir N3 O2'
_chemical_formula_weight 724.80
_chemical_name_common 8d
_chemical_name_systematic
; 
 ? 
;
_space_group_IT_number 61
_symmetry_cell_setting orthorhombic
_symmetry_Int_Tables_number 61
_symmetry_space_group_name_Hall '-P 2ac 2ab'
_symmetry_space_group_name_H-M 'P b c a'
_atom_sites_solution_hydrogens geom
_atom_sites_solution_primary direct
_atom_sites_solution_secondary difmap
_audit_creation_method SHELXL-97
_cell_angle_alpha 90.00
_cell_angle_beta 90.00
_cell_angle_gamma 90.00
_cell_formula_units_Z 8
_cell_length_a 10.950(3)
_cell_length_b 14.911(4)
_cell_length_c 33.679(10)
_cell_measurement_reflns_used 8380
_cell_measurement_temperature 113(2)
_cell_measurement_theta_max 27.5
_cell_measurement_theta_min 3.1
_cell_volume 5499(3)
_computing_cell_refinement CrystalClear
_computing_data_collection CrystalClear
_computing_data_reduction CrystalStructure
_computing_molecular_graphics ORTEP-III
_computing_publication_material 'CrystalStructure 3.8'
_computing_structure_refinement SHELXL
_computing_structure_solution SIR92
_diffrn_ambient_temperature 113(2)
_diffrn_detector_area_resol_mean 7.31
_diffrn_measured_fraction_theta_full 0.997
_diffrn_measured_fraction_theta_max 0.997
_diffrn_measurement_device_type 'Rigaku Mercury'
_diffrn_measurement_method \w
_diffrn_radiation_monochromator graphite
_diffrn_radiation_source 'fine-focus sealed tube'
_diffrn_radiation_type MoK\a
_diffrn_radiation_wavelength 0.71075
_diffrn_reflns_av_R_equivalents 0.0968
_diffrn_reflns_av_sigmaI/netI 0.0620
_diffrn_reflns_limit_h_max 14
_diffrn_reflns_limit_h_min -13
_diffrn_reflns_limit_k_max 19
_diffrn_reflns_limit_k_min -18
_diffrn_reflns_limit_l_max 43
_diffrn_reflns_limit_l_min -43
_diffrn_reflns_number 50669
_diffrn_reflns_theta_full 27.45
_diffrn_reflns_theta_max 27.45
_diffrn_reflns_theta_min 3.05
_exptl_absorpt_coefficient_mu 4.896
_exptl_absorpt_correction_T_max 0.863
_exptl_absorpt_correction_T_min 0.694
_exptl_absorpt_correction_type multi-scan
_exptl_absorpt_process_details 'Jacobson, R. (1998) Private communication'
_exptl_crystal_colour yellow
_exptl_crystal_density_diffrn 1.751
_exptl_crystal_density_method 'not measured'
_exptl_crystal_description platelet
_exptl_crystal_F_000 2848
_exptl_crystal_size_max 0.10
_exptl_crystal_size_mid 0.10
_exptl_crystal_size_min 0.03
_refine_diff_density_max 3.686
_refine_diff_density_min -2.515
_refine_diff_density_rms 0.432
_refine_ls_extinction_method none
_refine_ls_goodness_of_fit_ref 1.172
_refine_ls_hydrogen_treatment constr
_refine_ls_matrix_type full
_refine_ls_number_parameters 380
_refine_ls_number_reflns 6255
_refine_ls_number_restraints 0
_refine_ls_restrained_S_all 1.172
_refine_ls_R_factor_all 0.0854
_refine_ls_R_factor_gt 0.0536
_refine_ls_shift/su_max 0.002
_refine_ls_shift/su_mean 0.000
_refine_ls_structure_factor_coef Fsqd
_refine_ls_weighting_details 'calc w=1/[\s^2^(Fo^2^)+(0.0901P)^2^+0.0000P] where P=(Fo^2^+2Fc^2^)/3'
_refine_ls_weighting_scheme calc
_refine_ls_wR_factor_gt 0.1444
_refine_ls_wR_factor_ref 0.1811
_reflns_number_gt 4512
_reflns_number_total 6255
_reflns_threshold_expression >2sigma(I)
_cod_data_source_file om100604u_si_001.cif
_cod_data_source_block complex8d
_cod_database_code 4066745

loop_
_symmetry_equiv_pos_as_xyz
'x, y, z'
'-x+1/2, y+1/2, z'
'x, -y+1/2, z+1/2'
'-x+1/2, -y, z+1/2'
'-x, -y, -z'
'x-1/2, -y-1/2, -z'
'-x, y-1/2, -z-1/2'
'x-1/2, y, -z-1/2'

loop_
_atom_site_label
_atom_site_type_symbol
_atom_site_fract_x
_atom_site_fract_y
_atom_site_fract_z
_atom_site_U_iso_or_equiv
_atom_site_adp_type
_atom_site_occupancy
_atom_site_symmetry_multiplicity
_atom_site_calc_flag
_atom_site_refinement_flags
Ir1 Ir 0.74031(3) 0.17769(2) 0.638149(9) 0.01792(14) Uani 1 1 d .
O1 O 0.7042(5) 0.2467(4) 0.58098(17) 0.0251(13) Uani 1 1 d .
O2 O 0.5988(5) 0.1247(4) 0.59435(16) 0.0228(13) Uani 1 1 d .
N1 N 0.9995(6) 0.1534(5) 0.6290(2) 0.0231(16) Uani 1 1 d .
N2 N 0.8923(6) 0.0389(5) 0.5966(2) 0.0257(16) Uani 1 1 d .
N3 N 0.5889(6) 0.2394(4) 0.6661(2) 0.0207(15) Uani 1 1 d .
C1 C 0.8891(7) 0.1157(5) 0.6185(2) 0.0220(18) Uani 1 1 d .
C2 C 1.0015(8) 0.0062(6) 0.5791(3) 0.027(2) Uani 1 1 d .
C3 C 0.9974(9) -0.0581(6) 0.5502(3) 0.041(3) Uani 1 1 d .
H1 H 0.9217 -0.0783 0.5398 0.049 Uiso 1 1 calc R
C4 C 1.1106(10) -0.0942(7) 0.5361(4) 0.047(3) Uani 1 1 d .
H2 H 1.1099 -0.1374 0.5154 0.057 Uiso 1 1 calc R
C5 C 1.2185(10) -0.0680(7) 0.5519(4) 0.041(3) Uani 1 1 d .
H3 H 1.2919 -0.0945 0.5425 0.049 Uiso 1 1 calc R
C6 C 1.2243(8) -0.0014(6) 0.5823(3) 0.028(2) Uani 1 1 d .
C7 C 1.3330(8) 0.0242(6) 0.6021(3) 0.030(2) Uani 1 1 d .
H4 H 1.4089 -0.0015 0.5946 0.036 Uiso 1 1 calc R
C8 C 1.3287(8) 0.0864(6) 0.6324(3) 0.031(2) Uani 1 1 d .
H5 H 1.4016 0.1009 0.6463 0.037 Uiso 1 1 calc R
C9 C 1.2192(8) 0.1289(7) 0.6432(3) 0.030(2) Uani 1 1 d .
H6 H 1.2182 0.1712 0.6642 0.037 Uiso 1 1 calc R
C10 C 1.1131(8) 0.1088(6) 0.6230(2) 0.0227(18) Uani 1 1 d .
C11 C 1.1123(7) 0.0380(6) 0.5941(2) 0.0231(18) Uani 1 1 d .
C12 C 0.9870(7) 0.2389(5) 0.6489(2) 0.0207(17) Uani 1 1 d .
C13 C 0.8666(7) 0.2585(6) 0.6607(2) 0.0204(17) Uani 1 1 d .
C14 C 0.8461(8) 0.3380(5) 0.6807(3) 0.0241(19) Uani 1 1 d .
H7 H 0.7665 0.3520 0.6900 0.029 Uiso 1 1 calc R
C15 C 0.9411(8) 0.3971(6) 0.6871(3) 0.029(2) Uani 1 1 d .
H8 H 0.9263 0.4506 0.7016 0.035 Uiso 1 1 calc R
C16 C 1.0560(8) 0.3805(6) 0.6730(3) 0.032(2) Uani 1 1 d .
H9 H 1.1193 0.4231 0.6769 0.039 Uiso 1 1 calc R
C17 C 1.0801(8) 0.2997(6) 0.6526(3) 0.028(2) Uani 1 1 d .
H10 H 1.1585 0.2879 0.6417 0.034 Uiso 1 1 calc R
C18 C 0.7788(8) -0.0142(6) 0.5909(3) 0.035(2) Uani 1 1 d .
H11 H 0.7079 0.0259 0.5917 0.042 Uiso 1 1 calc R
H12 H 0.7718 -0.0588 0.6122 0.042 Uiso 1 1 calc R
H13 H 0.7817 -0.0448 0.5652 0.042 Uiso 1 1 calc R
C19 C 0.6262(7) 0.1865(6) 0.5706(2) 0.0220(18) Uani 1 1 d .
C20 C 0.5735(8) 0.1911(6) 0.5294(3) 0.0239(18) Uani 1 1 d .
C21 C 0.6211(9) 0.2496(6) 0.5017(3) 0.034(2) Uani 1 1 d .
H14 H 0.6874 0.2879 0.5083 0.040 Uiso 1 1 calc R
C22 C 0.5699(12) 0.2516(7) 0.4636(3) 0.048(3) Uani 1 1 d .
H15 H 0.6015 0.2919 0.4443 0.058 Uiso 1 1 calc R
C23 C 0.4741(10) 0.1957(8) 0.4538(3) 0.046(3) Uani 1 1 d .
H16 H 0.4389 0.1981 0.4281 0.055 Uiso 1 1 calc R
C24 C 0.4303(10) 0.1366(9) 0.4816(3) 0.055(3) Uani 1 1 d .
H17 H 0.3661 0.0965 0.4749 0.065 Uiso 1 1 calc R
C25 C 0.4794(9) 0.1353(8) 0.5193(3) 0.049(3) Uani 1 1 d .
H18 H 0.4473 0.0952 0.5385 0.059 Uiso 1 1 calc R
C26 C 0.7420(7) 0.1120(6) 0.6900(2) 0.0197(17) Uani 1 1 d .
C27 C 0.8239(8) 0.0460(5) 0.7029(3) 0.0234(18) Uani 1 1 d .
H19 H 0.8867 0.0262 0.6855 0.028 Uiso 1 1 calc R
C28 C 0.8150(8) 0.0090(5) 0.7403(3) 0.0251(19) Uani 1 1 d .
H20 H 0.8718 -0.0357 0.7482 0.030 Uiso 1 1 calc R
C29 C 0.7243(8) 0.0362(7) 0.7668(3) 0.030(2) Uani 1 1 d .
H21 H 0.7195 0.0107 0.7926 0.036 Uiso 1 1 calc R
C30 C 0.6398(8) 0.1020(6) 0.7547(3) 0.0268(19) Uani 1 1 d .
H22 H 0.5759 0.1200 0.7720 0.032 Uiso 1 1 calc R
C31 C 0.6501(8) 0.1405(6) 0.7174(2) 0.0239(18) Uani 1 1 d .
C32 C 0.5639(7) 0.2098(5) 0.7032(3) 0.0235(19) Uani 1 1 d .
C33 C 0.4665(8) 0.2445(6) 0.7246(3) 0.030(2) Uani 1 1 d .
H23 H 0.4500 0.2236 0.7507 0.036 Uiso 1 1 calc R
C34 C 0.3948(9) 0.3091(6) 0.7078(3) 0.033(2) Uani 1 1 d .
H24 H 0.3274 0.3326 0.7222 0.040 Uiso 1 1 calc R
C35 C 0.4194(9) 0.3406(6) 0.6700(3) 0.034(2) Uani 1 1 d .
H25 H 0.3709 0.3864 0.6584 0.041 Uiso 1 1 calc R
C36 C 0.5176(8) 0.3031(6) 0.6495(3) 0.0242(19) Uani 1 1 d .
H26 H 0.5346 0.3227 0.6232 0.029 Uiso 1 1 calc R

loop_
_atom_site_aniso_label
_atom_site_aniso_U_11
_atom_site_aniso_U_22
_atom_site_aniso_U_33
_atom_site_aniso_U_23
_atom_site_aniso_U_13
_atom_site_aniso_U_12
Ir1 0.0171(2) 0.0193(2) 0.0174(2) -0.00048(12) -0.00089(11) -0.00081(12)
O1 0.021(3) 0.031(3) 0.023(3) 0.001(3) 0.000(2) 0.000(3)
O2 0.020(3) 0.029(3) 0.020(3) 0.001(3) -0.003(2) -0.005(2)
N1 0.019(4) 0.027(4) 0.023(4) -0.002(3) -0.002(3) -0.006(3)
N2 0.023(4) 0.021(4) 0.034(4) -0.009(3) -0.001(3) 0.000(3)
N3 0.016(3) 0.023(4) 0.023(4) 0.000(3) 0.005(3) -0.001(3)
C1 0.025(4) 0.022(5) 0.019(4) -0.001(4) 0.000(3) -0.001(3)
C2 0.024(4) 0.030(5) 0.028(5) -0.003(4) 0.002(4) 0.004(4)
C3 0.026(5) 0.037(6) 0.059(8) -0.019(5) -0.002(5) 0.001(4)
C4 0.041(6) 0.047(7) 0.054(7) -0.023(6) 0.006(5) -0.004(5)
C5 0.036(6) 0.039(7) 0.047(7) -0.008(5) 0.011(5) 0.008(4)
C6 0.028(5) 0.024(5) 0.031(5) 0.005(4) 0.003(4) 0.006(4)
C7 0.020(4) 0.034(5) 0.035(5) 0.003(4) -0.001(4) 0.006(4)
C8 0.015(4) 0.046(6) 0.031(5) 0.003(4) -0.001(4) -0.004(4)
C9 0.022(4) 0.035(6) 0.034(5) -0.002(4) -0.001(4) -0.003(4)
C10 0.025(4) 0.024(5) 0.019(4) -0.007(4) 0.001(3) 0.005(4)
C11 0.025(4) 0.022(4) 0.023(5) 0.005(4) 0.004(3) -0.001(4)
C12 0.022(4) 0.018(4) 0.021(4) -0.002(3) 0.000(3) -0.001(3)
C13 0.022(4) 0.027(5) 0.013(4) 0.000(3) -0.007(3) -0.005(4)
C14 0.026(4) 0.019(4) 0.027(5) 0.001(4) -0.001(4) 0.002(3)
C15 0.031(5) 0.020(5) 0.037(5) -0.008(4) -0.004(4) 0.001(4)
C16 0.028(5) 0.031(5) 0.037(5) -0.002(4) -0.002(4) -0.005(4)
C17 0.020(4) 0.036(5) 0.028(5) -0.008(4) -0.002(4) 0.002(4)
C18 0.022(5) 0.027(5) 0.055(7) -0.010(5) -0.007(4) 0.003(4)
C19 0.016(4) 0.029(5) 0.021(4) -0.005(4) -0.003(3) 0.008(3)
C20 0.018(4) 0.031(5) 0.023(4) -0.006(4) -0.003(3) 0.005(4)
C21 0.044(6) 0.029(5) 0.028(5) 0.003(4) -0.004(4) 0.002(4)
C22 0.079(9) 0.041(6) 0.025(5) 0.013(5) -0.004(5) 0.017(6)
C23 0.035(6) 0.073(8) 0.031(6) 0.002(6) -0.006(4) 0.015(6)
C24 0.043(6) 0.088(9) 0.033(6) -0.002(6) -0.013(5) -0.022(6)
C25 0.035(6) 0.083(8) 0.029(6) 0.003(6) -0.009(4) -0.018(6)
C26 0.018(4) 0.022(5) 0.019(4) -0.005(4) 0.003(3) -0.008(3)
C27 0.021(4) 0.024(4) 0.025(4) 0.005(4) 0.000(3) -0.004(4)
C28 0.024(4) 0.022(4) 0.030(5) 0.002(4) -0.003(4) 0.003(3)
C29 0.038(5) 0.032(5) 0.021(4) 0.006(4) -0.006(4) -0.004(4)
C30 0.027(5) 0.033(5) 0.021(4) 0.000(4) -0.002(4) -0.001(4)
C31 0.025(4) 0.023(4) 0.024(4) 0.001(4) -0.002(3) -0.002(4)
C32 0.019(4) 0.020(4) 0.032(5) -0.003(4) 0.005(3) -0.006(3)
C33 0.028(5) 0.033(5) 0.030(5) 0.004(4) 0.005(4) 0.005(4)
C34 0.031(5) 0.036(6) 0.033(5) -0.002(4) 0.010(4) 0.009(4)
C35 0.033(5) 0.030(5) 0.039(6) 0.004(4) -0.001(4) 0.004(4)
C36 0.023(4) 0.025(5) 0.024(5) 0.001(4) -0.006(3) 0.001(4)

loop_
_atom_type_symbol
_atom_type_description
_atom_type_scat_dispersion_real
_atom_type_scat_dispersion_imag
_atom_type_scat_source
C C 0.0033 0.0016 'International Tables Vol C Tables 4.2.6.8 and 6.1.1.4'
H H 0.0000 0.0000 'International Tables Vol C Tables 4.2.6.8 and 6.1.1.4'
Ir Ir -1.4442 7.9887 'International Tables Vol C Tables 4.2.6.8 and 6.1.1.4'
N N 0.0061 0.0033 'International Tables Vol C Tables 4.2.6.8 and 6.1.1.4'
O O 0.0106 0.0060 'International Tables Vol C Tables 4.2.6.8 and 6.1.1.4'

loop_
_geom_angle_atom_site_label_1
_geom_angle_atom_site_label_2
_geom_angle_atom_site_label_3
_geom_angle
C13 Ir1 C1 80.7(3)
C13 Ir1 C26 87.5(3)
C1 Ir1 C26 93.1(3)
C13 Ir1 N3 96.4(3)
C1 Ir1 N3 173.0(3)
C26 Ir1 N3 80.3(3)
C13 Ir1 O1 100.0(3)
C1 Ir1 O1 94.2(3)
C26 Ir1 O1 170.2(3)
N3 Ir1 O1 92.6(2)
C13 Ir1 O2 158.6(3)
C1 Ir1 O2 100.5(3)
C26 Ir1 O2 113.7(3)
N3 Ir1 O2 84.6(2)
O1 Ir1 O2 58.6(2)
C13 Ir1 C19 129.7(3)
C1 Ir1 C19 97.3(3)
C26 Ir1 C19 142.5(3)
N3 Ir1 C19 89.5(3)
O1 Ir1 C19 29.7(2)
O2 Ir1 C19 28.9(2)
C19 O1 Ir1 91.7(5)
C19 O2 Ir1 89.7(5)
C1 N1 C10 122.6(7)
C1 N1 C12 113.2(7)
C10 N1 C12 124.0(7)
C1 N2 C2 122.4(7)
C1 N2 C18 119.7(7)
C2 N2 C18 118.0(7)
C36 N3 C32 119.6(7)
C36 N3 Ir1 125.0(6)
C32 N3 Ir1 115.3(5)
N2 C1 N1 117.3(7)
N2 C1 Ir1 126.3(6)
N1 C1 Ir1 116.4(6)
C3 C2 C11 121.5(8)
C3 C2 N2 120.6(8)
C11 C2 N2 117.8(8)
C2 C3 C4 118.1(9)
C2 C3 H1 120.9
C4 C3 H1 120.9
C5 C4 C3 121.2(10)
C5 C4 H2 119.4
C3 C4 H2 119.4
C4 C5 C6 121.4(9)
C4 C5 H3 119.3
C6 C5 H3 119.3
C11 C6 C7 118.9(8)
C11 C6 C5 116.8(8)
C7 C6 C5 124.2(9)
C8 C7 C6 120.0(8)
C8 C7 H4 120.0
C6 C7 H4 120.0
C7 C8 C9 121.6(8)
C7 C8 H5 119.2
C9 C8 H5 119.2
C10 C9 C8 119.7(9)
C10 C9 H6 120.2
C8 C9 H6 120.2
C9 C10 N1 124.4(8)
C9 C10 C11 119.9(8)
N1 C10 C11 115.7(7)
C2 C11 C6 120.7(8)
C2 C11 C10 119.9(8)
C6 C11 C10 119.3(8)
C17 C12 C13 122.2(8)
C17 C12 N1 123.8(7)
C13 C12 N1 113.8(7)
C14 C13 C12 117.9(7)
C14 C13 Ir1 126.5(6)
C12 C13 Ir1 114.7(6)
C13 C14 C15 120.1(8)
C13 C14 H7 119.9
C15 C14 H7 119.9
C16 C15 C14 121.6(8)
C16 C15 H8 119.2
C14 C15 H8 119.2
C15 C16 C17 119.7(8)
C15 C16 H9 120.1
C17 C16 H9 120.1
C12 C17 C16 118.1(8)
C12 C17 H10 121.0
C16 C17 H10 121.0
N2 C18 H11 109.5
N2 C18 H12 109.5
H11 C18 H12 109.5
N2 C18 H13 109.5
H11 C18 H13 109.5
H12 C18 H13 109.5
O2 C19 O1 119.8(7)
O2 C19 C20 121.9(8)
O1 C19 C20 118.2(8)
O2 C19 Ir1 61.4(4)
O1 C19 Ir1 58.6(4)
C20 C19 Ir1 173.8(6)
C25 C20 C21 120.1(9)
C25 C20 C19 119.4(8)
C21 C20 C19 120.5(8)
C20 C21 C22 118.8(10)
C20 C21 H14 120.6
C22 C21 H14 120.6
C23 C22 C21 120.6(10)
C23 C22 H15 119.7
C21 C22 H15 119.7
C24 C23 C22 119.4(10)
C24 C23 H16 120.3
C22 C23 H16 120.3
C23 C24 C25 120.0(11)
C23 C24 H17 120.0
C25 C24 H17 120.0
C20 C25 C24 121.0(10)
C20 C25 H18 119.5
C24 C25 H18 119.5
C27 C26 C31 117.3(8)
C27 C26 Ir1 128.3(6)
C31 C26 Ir1 114.3(6)
C28 C27 C26 121.3(8)
C28 C27 H19 119.4
C26 C27 H19 119.4
C27 C28 C29 121.2(8)
C27 C28 H20 119.4
C29 C28 H20 119.4
C28 C29 C30 119.0(8)
C28 C29 H21 120.5
C30 C29 H21 120.5
C31 C30 C29 119.8(8)
C31 C30 H22 120.1
C29 C30 H22 120.1
C30 C31 C26 121.3(8)
C30 C31 C32 122.1(8)
C26 C31 C32 116.5(7)
N3 C32 C33 121.0(8)
N3 C32 C31 113.4(7)
C33 C32 C31 125.5(8)
C34 C33 C32 119.2(9)
C34 C33 H23 120.4
C32 C33 H23 120.4
C33 C34 C35 120.6(9)
C33 C34 H24 119.7
C35 C34 H24 119.7
C34 C35 C36 118.0(9)
C34 C35 H25 121.0
C36 C35 H25 121.0
N3 C36 C35 121.5(8)
N3 C36 H26 119.3
C35 C36 H26 119.3

loop_
_geom_bond_atom_site_label_1
_geom_bond_atom_site_label_2
_geom_bond_distance
Ir1 C13 1.985(8)
Ir1 C1 1.986(8)
Ir1 C26 2.003(9)
Ir1 N3 2.116(6)
Ir1 O1 2.219(6)
Ir1 O2 2.281(5)
Ir1 C19 2.599(8)
O1 C19 1.287(10)
O2 C19 1.256(10)
N1 C1 1.378(10)
N1 C10 1.425(10)
N1 C12 1.446(10)
N2 C1 1.365(10)
N2 C2 1.418(10)
N2 C18 1.487(11)
N3 C36 1.352(10)
N3 C32 1.352(10)
C2 C3 1.367(13)
C2 C11 1.397(12)
C3 C4 1.432(14)
C3 H1 0.9500
C4 C5 1.352(14)
C4 H2 0.9500
C5 C6 1.429(14)
C5 H3 0.9500
C6 C11 1.416(11)
C6 C7 1.418(12)
C7 C8 1.379(13)
C7 H4 0.9500
C8 C9 1.404(13)
C8 H5 0.9500
C9 C10 1.378(12)
C9 H6 0.9500
C10 C11 1.437(11)
C12 C17 1.370(12)
C12 C13 1.409(11)
C13 C14 1.381(11)
C14 C15 1.381(11)
C14 H7 0.9500
C15 C16 1.367(12)
C15 H8 0.9500
C16 C17 1.412(12)
C16 H9 0.9500
C17 H10 0.9500
C18 H11 0.9800
C18 H12 0.9800
C18 H13 0.9800
C19 C20 1.505(11)
C20 C25 1.367(13)
C20 C21 1.379(12)
C21 C22 1.400(13)
C21 H14 0.9500
C22 C23 1.380(15)
C22 H15 0.9500
C23 C24 1.372(15)
C23 H16 0.9500
C24 C25 1.378(13)
C24 H17 0.9500
C25 H18 0.9500
C26 C27 1.400(12)
C26 C31 1.430(11)
C27 C28 1.379(11)
C27 H19 0.9500
C28 C29 1.395(12)
C28 H20 0.9500
C29 C30 1.410(12)
C29 H21 0.9500
C30 C31 1.383(11)
C30 H22 0.9500
C31 C32 1.481(12)
C32 C33 1.389(11)
C33 C34 1.366(12)
C33 H23 0.9500
C34 C35 1.383(13)
C34 H24 0.9500
C35 C36 1.395(13)
C35 H25 0.9500
C36 H26 0.9500

loop_
_geom_torsion_atom_site_label_1
_geom_torsion_atom_site_label_2
_geom_torsion_atom_site_label_3
_geom_torsion_atom_site_label_4
_geom_torsion
C13 Ir1 O1 C19 178.6(5)
C1 Ir1 O1 C19 97.4(5)
C26 Ir1 O1 C19 -41.3(18)
N3 Ir1 O1 C19 -84.4(5)
O2 Ir1 O1 C19 -2.3(4)
C13 Ir1 O2 C19 4.9(10)
C1 Ir1 O2 C19 -86.2(5)
C26 Ir1 O2 C19 175.7(5)
N3 Ir1 O2 C19 98.7(5)
O1 Ir1 O2 C19 2.4(4)
C13 Ir1 N3 C36 95.0(7)
C1 Ir1 N3 C36 160(2)
C26 Ir1 N3 C36 -178.7(7)
O1 Ir1 N3 C36 -5.4(7)
O2 Ir1 N3 C36 -63.5(6)
C19 Ir1 N3 C36 -35.0(7)
C13 Ir1 N3 C32 -86.1(6)
C1 Ir1 N3 C32 -21(3)
C26 Ir1 N3 C32 0.3(6)
O1 Ir1 N3 C32 173.5(6)
O2 Ir1 N3 C32 115.4(6)
C19 Ir1 N3 C32 144.0(6)
C2 N2 C1 N1 -10.6(12)
C18 N2 C1 N1 168.3(8)
C2 N2 C1 Ir1 170.8(6)
C18 N2 C1 Ir1 -10.2(12)
C10 N1 C1 N2 -9.6(12)
C12 N1 C1 N2 174.3(7)
C10 N1 C1 Ir1 169.1(6)
C12 N1 C1 Ir1 -7.0(9)
C13 Ir1 C1 N2 179.1(8)
C26 Ir1 C1 N2 92.2(8)
N3 Ir1 C1 N2 113(2)
O1 Ir1 C1 N2 -81.4(8)
O2 Ir1 C1 N2 -22.6(8)
C19 Ir1 C1 N2 -51.7(8)
C13 Ir1 C1 N1 0.6(6)
C26 Ir1 C1 N1 -86.4(6)
N3 Ir1 C1 N1 -65(3)
O1 Ir1 C1 N1 100.1(6)
O2 Ir1 C1 N1 158.8(6)
C19 Ir1 C1 N1 129.7(6)
C1 N2 C2 C3 -165.0(9)
C18 N2 C2 C3 16.1(13)
C1 N2 C2 C11 18.9(13)
C18 N2 C2 C11 -160.1(8)
C11 C2 C3 C4 1.4(16)
N2 C2 C3 C4 -174.6(9)
C2 C3 C4 C5 2.3(18)
C3 C4 C5 C6 -1.9(18)
C4 C5 C6 C11 -2.2(16)
C4 C5 C6 C7 175.0(10)
C11 C6 C7 C8 0.1(13)
C5 C6 C7 C8 -177.1(10)
C6 C7 C8 C9 -3.0(14)
C7 C8 C9 C10 -0.4(15)
C8 C9 C10 N1 -174.2(8)
C8 C9 C10 C11 6.6(14)
C1 N1 C10 C9 -158.9(9)
C12 N1 C10 C9 16.7(13)
C1 N1 C10 C11 20.2(12)
C12 N1 C10 C11 -164.2(8)
C3 C2 C11 C6 -5.7(14)
N2 C2 C11 C6 170.5(8)
C3 C2 C11 C10 176.9(9)
N2 C2 C11 C10 -7.0(13)
C7 C6 C11 C2 -171.5(8)
C5 C6 C11 C2 5.9(13)
C7 C6 C11 C10 6.0(13)
C5 C6 C11 C10 -176.6(9)
C9 C10 C11 C2 168.0(9)
N1 C10 C11 C2 -11.2(12)
C9 C10 C11 C6 -9.5(13)
N1 C10 C11 C6 171.3(8)
C1 N1 C12 C17 -161.8(8)
C10 N1 C12 C17 22.2(13)
C1 N1 C12 C13 11.9(10)
C10 N1 C12 C13 -164.0(7)
C17 C12 C13 C14 -7.4(12)
N1 C12 C13 C14 178.7(7)
C17 C12 C13 Ir1 162.3(7)
N1 C12 C13 Ir1 -11.6(9)
C1 Ir1 C13 C14 174.8(8)
C26 Ir1 C13 C14 -91.6(8)
N3 Ir1 C13 C14 -11.6(8)
O1 Ir1 C13 C14 82.2(7)
O2 Ir1 C13 C14 79.9(11)
C19 Ir1 C13 C14 83.1(8)
C1 Ir1 C13 C12 6.2(6)
C26 Ir1 C13 C12 99.8(6)
N3 Ir1 C13 C12 179.7(6)
O1 Ir1 C13 C12 -86.5(6)
O2 Ir1 C13 C12 -88.7(10)
C19 Ir1 C13 C12 -85.6(7)
C12 C13 C14 C15 2.6(12)
Ir1 C13 C14 C15 -165.7(7)
C13 C14 C15 C16 2.1(14)
C14 C15 C16 C17 -2.3(14)
C13 C12 C17 C16 7.2(13)
N1 C12 C17 C16 -179.5(8)
C15 C16 C17 C12 -2.3(14)
Ir1 O2 C19 O1 -4.0(7)
Ir1 O2 C19 C20 173.9(7)
Ir1 O1 C19 O2 4.2(8)
Ir1 O1 C19 C20 -173.8(6)
C13 Ir1 C19 O2 -177.7(5)
C1 Ir1 C19 O2 98.4(5)
C26 Ir1 C19 O2 -6.5(7)
N3 Ir1 C19 O2 -79.8(5)
O1 Ir1 C19 O2 -175.9(7)
C13 Ir1 C19 O1 -1.8(6)
C1 Ir1 C19 O1 -85.7(5)
C26 Ir1 C19 O1 169.4(5)
N3 Ir1 C19 O1 96.1(5)
O2 Ir1 C19 O1 175.9(7)
C13 Ir1 C19 C20 59(6)
C1 Ir1 C19 C20 -25(6)
C26 Ir1 C19 C20 -130(6)
N3 Ir1 C19 C20 157(6)
O1 Ir1 C19 C20 61(6)
O2 Ir1 C19 C20 -123(6)
O2 C19 C20 C25 10.4(13)
O1 C19 C20 C25 -171.6(9)
Ir1 C19 C20 C25 131(5)
O2 C19 C20 C21 -168.3(8)
O1 C19 C20 C21 9.6(12)
Ir1 C19 C20 C21 -48(6)
C25 C20 C21 C22 1.0(14)
C19 C20 C21 C22 179.8(8)
C20 C21 C22 C23 -0.4(15)
C21 C22 C23 C24 -1.1(17)
C22 C23 C24 C25 2.0(18)
C21 C20 C25 C24 -0.1(16)
C19 C20 C25 C24 -178.9(10)
C23 C24 C25 C20 -1.4(19)
C13 Ir1 C26 C27 -81.9(8)
C1 Ir1 C26 C27 -1.4(8)
N3 Ir1 C26 C27 -178.9(8)
O1 Ir1 C26 C27 137.3(14)
O2 Ir1 C26 C27 101.5(7)
C19 Ir1 C26 C27 104.9(8)
C13 Ir1 C26 C31 95.1(6)
C1 Ir1 C26 C31 175.6(6)
N3 Ir1 C26 C31 -1.8(6)
O1 Ir1 C26 C31 -46(2)
O2 Ir1 C26 C31 -81.5(6)
C19 Ir1 C26 C31 -78.1(8)
C31 C26 C27 C28 0.9(12)
Ir1 C26 C27 C28 177.8(6)
C26 C27 C28 C29 -0.1(13)
C27 C28 C29 C30 0.6(14)
C28 C29 C30 C31 -1.9(13)
C29 C30 C31 C26 2.8(13)
C29 C30 C31 C32 179.9(8)
C27 C26 C31 C30 -2.2(12)
Ir1 C26 C31 C30 -179.6(6)
C27 C26 C31 C32 -179.5(7)
Ir1 C26 C31 C32 3.1(9)
C36 N3 C32 C33 -0.7(12)
Ir1 N3 C32 C33 -179.7(6)
C36 N3 C32 C31 -179.7(7)
Ir1 N3 C32 C31 1.3(9)
C30 C31 C32 N3 179.9(8)
C26 C31 C32 N3 -2.9(11)
C30 C31 C32 C33 0.9(13)
C26 C31 C32 C33 178.1(8)
N3 C32 C33 C34 0.5(13)
C31 C32 C33 C34 179.4(8)
C32 C33 C34 C35 -0.8(14)
C33 C34 C35 C36 1.4(14)
C32 N3 C36 C35 1.3(12)
Ir1 N3 C36 C35 -179.8(7)
C34 C35 C36 N3 -1.6(14)
